data_9011263
loop_
_publ_author_name
'Wechsler, B. A.'
'Von Dreele, R. B.'

_publ_section_title
;Structure refinements of Mg2TiO4, MgTiO3 and MgTi2O5 by time-of-flight
 neutron powder diffraction Locality: synthetic Sample: T = 1773
;
_journal_issue 6
_journal_name_full 'Acta Crystallographica, Section B'
_journal_page_first 542
_journal_page_last 549
_journal_paper_doi 10.1107/S010876818900786X
_journal_volume 45
_journal_year 1989
_chemical_compound_source Synthetic
_chemical_formula_sum 'Mg O5 Ti2'
_chemical_name_mineral Armalcolite
_space_group_IT_number 63
_symmetry_space_group_name_Hall '-B 2 2b'
_symmetry_space_group_name_H-M 'B b m m'
_cell_angle_alpha 90
_cell_angle_beta 90
_cell_angle_gamma 90
_cell_length_a 9.7492
_cell_length_b 9.9896
_cell_length_c 3.7460
_cell_formula_units_Z 4
_cell_volume 364.825
_database_code_amcsd 0009836
_exptl_crystal_density_diffrn 3.642
_cod_original_formula_sum '(Mg Ti2) O5'
_cod_database_code 9011263

loop_
_space_group_symop_operation_xyz
x,y,z
1/2+x,y,1/2+z
-x,1/2+y,z
1/2-x,1/2+y,1/2+z
x,1/2-y,-z
1/2+x,1/2-y,1/2-z
x,y,-z
1/2+x,y,1/2-z
-x,-y,z
1/2-x,-y,1/2+z
x,1/2-y,z
1/2+x,1/2-y,1/2+z
-x,1/2+y,-z
1/2-x,1/2+y,1/2-z
-x,-y,-z
1/2-x,-y,1/2-z

loop_
_atom_site_label
_atom_site_fract_x
_atom_site_fract_y
_atom_site_fract_z
_atom_site_occupancy
_atom_site_U_iso_or_equiv
MgM1 0.19482 0.25000 0.00000 0.60000 0.00600
TiM1 0.19482 0.25000 0.00000 0.40000 0.00600
MgM2 0.13298 0.56108 0.00000 0.20000 0.00320
TiM2 0.13298 0.56108 0.00000 0.80000 0.00320
O1 0.77021 0.25000 0.00000 1.00000 0.01120
O2 0.04653 0.11521 0.00000 1.00000 0.01050
O3 0.31235 0.06803 0.00000 1.00000 0.00870

loop_
_cod_related_entry_id
_cod_related_entry_database
_cod_related_entry_code
1 AMCSD 0009836
